data_7710180
loop_
_publ_author_name
'Huang, Jun-Jian'
'Zhang, Xiao-Qi'
'Yang, Jing-Jing'
'Gong, Jun-Fang'
'Song, Mao-Ping'

_publ_section_title
;
 Chiral (phosphine)-(imidazoline) PCN pincer palladium(II) complexes:
 synthesis and application in asymmetric hydrophosphination of
 2-alkenoylpyridines with diphenylphosphine
;
_journal_name_full 'Dalton Transactions'
_journal_paper_doi 10.1039/D2DT01078J
_journal_year 2022
_chemical_absolute_configuration ad
_chemical_formula_moiety 'C41 H34 Cl N2 P Pd'
_chemical_formula_sum 'C41 H34 Cl N2 P Pd'
_chemical_formula_weight 727.52
_space_group_crystal_system monoclinic
_space_group_IT_number 4
_space_group_name_Hall 'P 2yb'
_space_group_name_H-M_alt 'P 1 21 1'
_atom_sites_solution_hydrogens geom
_atom_sites_solution_primary direct
_audit_creation_date 2021-04-23
_audit_creation_method
;
Olex2 1.2
(compiled 2018.05.29 svn.r3508 for OlexSys, GUI svn.r5506)
;
_audit_update_record
;
2022-02-23 deposited with the CCDC.	2022-05-03 downloaded from the CCDC.
;
_cell_angle_alpha 90
_cell_angle_beta 113.1047(17)
_cell_angle_gamma 90
_cell_formula_units_Z 4
_cell_length_a 12.41683(19)
_cell_length_b 23.3274(3)
_cell_length_c 12.73072(19)
_cell_measurement_reflns_used 12697
_cell_measurement_temperature 293(2)
_cell_measurement_theta_max 70.8160
_cell_measurement_theta_min 3.7570
_cell_volume 3391.71(9)
_computing_cell_refinement 'CrysAlisPro 1.171.40.53 (Rigaku OD, 2019)'
_computing_data_collection 'CrysAlisPro 1.171.40.53 (Rigaku OD, 2019)'
_computing_data_reduction 'CrysAlisPro 1.171.40.53 (Rigaku OD, 2019)'
_computing_molecular_graphics 'Olex2 (Dolomanov et al., 2009)'
_computing_publication_material 'Olex2 (Dolomanov et al., 2009)'
_computing_structure_refinement 'ShelXL (Sheldrick, 2015)'
_computing_structure_solution 'ShelXS (Sheldrick, 2008)'
_diffrn_ambient_temperature 293(2)
_diffrn_detector 'CCD plate'
_diffrn_detector_area_resol_mean 16.2312
_diffrn_detector_type Eos
_diffrn_measured_fraction_theta_full 1.000
_diffrn_measured_fraction_theta_max 0.992
_diffrn_measurement_details
;
List of Runs (angles in degrees, time in seconds):

  # Type    Start    End  Width  t~exp~   \w     \q     \k     \f   Frames
#--------------------------------------------------------------------------
  1  \w    -19.00  21.00   1.00    1.25    --  -33.50  57.00 -30.00   40
  2  \w   -101.00 -19.00   1.00    1.25    --  -33.50 -57.00  90.00   82
  3  \w     -9.00  35.00   1.00    1.25    --  -33.50  19.00 -90.00   44
  4  \w   -100.00 -66.00   1.00    1.25    --  -33.50 178.00  30.00   34
  5  \w    -67.00 -41.00   1.00    1.25    --  -33.50  19.00 -90.00   26
  6  \w     65.00 107.00   1.00    1.25    --   36.47  37.00   0.00   42
  7  \w    -22.00  25.00   1.00    1.25    --   36.47   0.00  60.00   47
  8  \w     12.00  42.00   1.00    1.25    --   36.47  77.00 -60.00   30
  9  \w     84.00 109.00   1.00    1.25    --   36.47 178.00 -60.00   25
 10  \w     52.00 101.00   1.00    1.25    --   36.47  57.00 -60.00   49
 11  \w      9.00  51.00   1.00    1.25    --   36.47  77.00 -30.00   42
 12  \w     55.00  89.00   1.00    1.25    --   36.47  37.00  30.00   34
 13  \w     50.00  84.00   1.00    1.25    --   36.47  77.00 -60.00   34
 14  \w     63.00 108.00   1.00    1.25    --   36.47 178.00 -90.00   45
 15  \w     41.00  74.00   1.00    1.25    --   36.47  37.00 -30.00   33
 16  \w     -2.00  26.00   1.00    1.25    --   36.47  96.00  79.34   28
 17  \w     43.00 107.00   1.00    1.25    --   36.47   0.00  60.00   64
 18  \w     57.00 106.00   1.00    1.25    --   36.47 178.00 -30.00   49
 19  \w      1.00  31.00   1.00    1.25    --   36.47  92.00 -41.53   30
 20  \w      5.00  42.00   1.00    1.25    --   36.47  85.00 171.85   37
 21  \w     69.00 105.00   1.00    1.25    --   36.47 178.00   0.00   36
 22  \w     64.00 109.00   1.00    1.25    --   36.47 178.00 120.00   45
 23  \w    -29.00  56.00   1.00    1.25    --   36.47 -77.00  60.00   85
 24  \w     79.00 109.00   1.00    4.50    --  108.00  77.00 -30.00   30
 25  \w     82.00 108.00   1.00    4.50    --  108.00  30.00   0.00   26
 26  \w    126.00 175.00   1.00    4.50    --  108.00  77.00 -90.00   49
 27  \w     84.00 111.00   1.00    4.50    --  108.00  30.00 -30.00   27
 28  \w     38.00  72.00   1.00    4.50    --  108.00 -94.00 -90.00   34
 29  \w     82.00 109.00   1.00    4.50    --  108.00 -94.00 -90.00   27
 30  \w     82.00 107.00   1.00    4.50    --  108.00  30.00 -60.00   25
 31  \w     88.00 114.00   1.00    4.50    --  108.00  45.00 -60.00   26
 32  \w     80.00 116.00   1.00    4.50    --  108.00  77.00 -90.00   36
 33  \w     64.00  89.00   1.00    4.50    --  108.00  15.00 -30.00   25
 34  \w     88.00 114.00   1.00    4.50    --  108.00  61.00 -90.00   26
 35  \w     47.00 101.00   1.00    4.50    --  108.00 -45.00-120.00   54
 36  \w    100.00 152.00   1.00    4.50    --  108.00 111.00 150.00   52
 37  \w     88.00 114.00   1.00    4.50    --  108.00  45.00   0.00   26
 38  \w    122.00 176.00   1.00    4.50    --  108.00  77.00   0.00   54
 39  \w     79.00 105.00   1.00    4.50    --  108.00  77.00   0.00   26
 40  \w     79.00 105.00   1.00    4.50    --  108.00  77.00  30.00   26
 41  \w     88.00 114.00   1.00    4.50    --  108.00  61.00 -30.00   26
 42  \w    101.00 170.00   1.00    4.50    --  108.00 111.00 120.00   69
 43  \w    109.00 176.00   1.00    4.50    --  108.00  77.00 -60.00   67
 44  \w    125.00 175.00   1.00    4.50    --  108.00 111.00  60.00   50
 45  \w     88.00 114.00   1.00    4.50    --  108.00  61.00 -60.00   26
 46  \w    137.00 167.00   1.00    4.50    --  108.00  61.00  30.00   30
 47  \w     86.00 112.00   1.00    4.50    --  108.00  30.00  60.00   26
 48  \w     88.00 114.00   1.00    4.50    --  108.00  61.00  30.00   26
 49  \w     83.00 110.00   1.00    4.50    --  108.00  30.00  30.00   27
 50  \w    115.00 171.00   1.00    4.50    --  108.00  77.00 -30.00   56
 51  \w     96.00 177.00   1.00    4.50    --  108.00  45.00  60.00   81
 52  \w     88.00 118.00   1.00    4.50    --  108.00  45.00  30.00   30
 53  \w     79.00 104.00   1.00    4.50    --  108.00  77.00 -60.00   25
 54  \w     92.00 118.00   1.00    4.50    --  108.00  45.00 -30.00   26
 55  \w     88.00 114.00   1.00    4.50    --  108.00  61.00   0.00   26
 56  \w     90.00 175.00   1.00    4.50    --  108.00  30.00 120.00   85
;
_diffrn_measurement_device 'four-circle diffractometer'
_diffrn_measurement_device_type 'Xcalibur, Eos, Gemini'
_diffrn_measurement_method '\w scans'
_diffrn_orient_matrix_type 'CrysAlisPro convention (1999,Acta A55,543-557)'
_diffrn_orient_matrix_UB_11 0.0987009000
_diffrn_orient_matrix_UB_12 0.0287583000
_diffrn_orient_matrix_UB_13 -0.0256744000
_diffrn_orient_matrix_UB_21 -0.0715805000
_diffrn_orient_matrix_UB_22 -0.0078537000
_diffrn_orient_matrix_UB_23 -0.1289502000
_diffrn_orient_matrix_UB_31 -0.0576819000
_diffrn_orient_matrix_UB_32 0.0589374000
_diffrn_orient_matrix_UB_33 -0.0046573000
_diffrn_radiation_monochromator graphite
_diffrn_radiation_probe x-ray
_diffrn_radiation_type CuK\a
_diffrn_radiation_wavelength 1.54184
_diffrn_reflns_av_R_equivalents 0.0468
_diffrn_reflns_av_unetI/netI 0.0531
_diffrn_reflns_Laue_measured_fraction_full 1.000
_diffrn_reflns_Laue_measured_fraction_max 0.992
_diffrn_reflns_limit_h_max 14
_diffrn_reflns_limit_h_min -15
_diffrn_reflns_limit_k_max 28
_diffrn_reflns_limit_k_min -27
_diffrn_reflns_limit_l_max 15
_diffrn_reflns_limit_l_min -15
_diffrn_reflns_number 32816
_diffrn_reflns_point_group_measured_fraction_full 0.949
_diffrn_reflns_point_group_measured_fraction_max 0.933
_diffrn_reflns_theta_full 67.684
_diffrn_reflns_theta_max 70.950
_diffrn_reflns_theta_min 3.775
_diffrn_source 'fine-focus sealed X-ray tube'
_diffrn_source_type 'Enhance (Cu) X-ray Source'
_exptl_absorpt_coefficient_mu 5.823
_exptl_absorpt_correction_T_max 1.00000
_exptl_absorpt_correction_T_min 0.79482
_exptl_absorpt_correction_type multi-scan
_exptl_absorpt_process_details
;
CrysAlisPro 1.171.40.53 (Rigaku Oxford Diffraction, 2019)
Empirical absorption correction using spherical harmonics,
 implemented in SCALE3 ABSPACK scaling algorithm.
;
_exptl_crystal_colour orange
_exptl_crystal_colour_primary orange
_exptl_crystal_density_diffrn 1.425
_exptl_crystal_description block
_exptl_crystal_F_000 1488
_exptl_crystal_size_max 0.13
_exptl_crystal_size_mid 0.1
_exptl_crystal_size_min 0.08
_refine_diff_density_max 0.865
_refine_diff_density_min -0.576
_refine_diff_density_rms 0.070
_refine_ls_abs_structure_details
;
 Flack x determined using 4723 quotients [(I+)-(I-)]/[(I+)+(I-)]
 (Parsons, Flack and Wagner, Acta Cryst. B69 (2013) 249-259).
;
_refine_ls_abs_structure_Flack -0.034(7)
_refine_ls_extinction_method none
_refine_ls_goodness_of_fit_ref 1.034
_refine_ls_hydrogen_treatment constr
_refine_ls_matrix_type full
_refine_ls_number_parameters 831
_refine_ls_number_reflns 12231
_refine_ls_number_restraints 1
_refine_ls_restrained_S_all 1.034
_refine_ls_R_factor_all 0.0491
_refine_ls_R_factor_gt 0.0452
_refine_ls_shift/su_max 0.001
_refine_ls_shift/su_mean 0.000
_refine_ls_structure_factor_coef Fsqd
_refine_ls_weighting_details 'w=1/[\s^2^(Fo^2^)+(0.0677P)^2^+1.3398P] where P=(Fo^2^+2Fc^2^)/3'
_refine_ls_weighting_scheme calc
_refine_ls_wR_factor_gt 0.1138
_refine_ls_wR_factor_ref 0.1183
_reflns_Friedel_coverage 0.833
_reflns_Friedel_fraction_full 0.895
_reflns_Friedel_fraction_max 0.871
_reflns_number_gt 11441
_reflns_number_total 12231
_reflns_threshold_expression 'I > 2\s(I)'
_cod_data_source_file d2dt01078j2.cif
_cod_data_source_block 202104105
_cod_original_cell_volume 3391.70(9)
_cod_database_code 7710180
_shelx_shelxl_version_number 2014/7
_chemical_oxdiff_formula C30H3O5N2Cl1Pd1
_chemical_oxdiff_usercomment r
_shelx_space_group_comment
;
The symmetry employed for this shelxl refinement is uniquely defined
by the following loop, which should always be used as a source of
symmetry information in preference to the above space-group names.
They are only intended as comments.
;
_shelx_estimated_absorpt_t_max 0.653
_shelx_estimated_absorpt_t_min 0.518
_reflns_odcompleteness_completeness 99.97
_reflns_odcompleteness_iscentric 1
_reflns_odcompleteness_theta 66.97
_olex2_refinement_description
;
1. Fixed Uiso
 At 1.2 times of:
  All C(H) groups, All C(H,H) groups
 At 1.5 times of:
  All C(H,H,H) groups
2.a Ternary CH refined with riding coordinates:
 C21(H21), C22(H22), C21'(H21'), C22'(H22')
2.b Secondary CH2 refined with riding coordinates:
 C13(H13A,H13B), C13'(H13C,H13D)
2.c Aromatic/amide H refined with riding coordinates:
 C2(H2), C3(H3), C4(H4), C5(H5), C6(H6), C8(H8), C9(H9), C10(H10), C11(H11),
 C12(H12), C16(H16), C17(H17), C18(H18), C24(H24), C25(H25), C26(H26), C27(H27),
  C28(H28), C30(H30), C31(H31), C32(H32), C33(H33), C34(H34), C36(H36),
 C37(H37), C39(H39), C40(H40), C2'(H2'), C3'(H3'), C4'(H4'), C5'(H5'), C6'(H6'),
  C8'(H8'), C9'(H9'), C10'(H10'), C11'(H11'), C12'(H12'), C16'(H16'),
 C17'(H17'), C18'(H18'), C24'(H24'), C25'(H25'), C26'(H26'), C27'(H27'),
 C28'(H28'), C30'(H30'), C31'(H31'), C32'(H32'), C33'(H33'), C34'(H34'),
 C36'(H36'), C37'(H37'), C39'(H39'), C40'(H40')
2.d Idealised Me refined as rotating group:
 C41(H41A,H41B,H41C), C41'(H41D,H41E,H41F)
;
_olex2_submission_special_instructions 'No special instructions were received'
_oxdiff_exptl_absorpt_empirical_details
;
Empirical correction (ABSPACK) includes:
- Absorption correction using spherical harmonics
- Frame scaling
;
_oxdiff_exptl_absorpt_empirical_full_max 1.425
_oxdiff_exptl_absorpt_empirical_full_min 0.822

loop_
_space_group_symop_operation_xyz
'x, y, z'
'-x, y+1/2, -z'

loop_
_atom_site_label
_atom_site_type_symbol
_atom_site_fract_x
_atom_site_fract_y
_atom_site_fract_z
_atom_site_U_iso_or_equiv
_atom_site_adp_type
_atom_site_occupancy
_atom_site_site_symmetry_order
_atom_site_calc_flag
_atom_site_refinement_flags_posn
_atom_site_refinement_flags_adp
_atom_site_refinement_flags_occupancy
_atom_site_disorder_assembly
_atom_site_disorder_group
C1 C 0.5805(7) 0.6046(4) 0.8980(8) 0.0473(18) Uani 1 1 d . . . . .
C2 C 0.6015(9) 0.5806(4) 1.0040(8) 0.056(2) Uani 1 1 d . . . . .
H2 H 0.5483 0.5549 1.0128 0.068 Uiso 1 1 calc R . . . .
C3 C 0.7025(11) 0.5953(5) 1.0965(10) 0.071(3) Uani 1 1 d . . . . .
H3 H 0.7167 0.5799 1.1682 0.085 Uiso 1 1 calc R . . . .
C4 C 0.7820(10) 0.6326(5) 1.0826(12) 0.075(3) Uani 1 1 d . . . . .
H4 H 0.8506 0.6417 1.1444 0.090 Uiso 1 1 calc R . . . .
C5 C 0.7603(10) 0.6561(5) 0.9788(12) 0.076(3) Uani 1 1 d . . . . .
H5 H 0.8132 0.6821 0.9705 0.091 Uiso 1 1 calc R . . . .
C6 C 0.6615(9) 0.6420(5) 0.8864(10) 0.062(2) Uani 1 1 d . . . . .
H6 H 0.6487 0.6576 0.8153 0.075 Uiso 1 1 calc R . . . .
C7 C 0.5206(7) 0.5326(4) 0.7022(7) 0.0447(16) Uani 1 1 d . . . . .
C8 C 0.5416(13) 0.4769(5) 0.7407(11) 0.078(4) Uani 1 1 d . . . . .
H8 H 0.5228 0.4652 0.8013 0.094 Uiso 1 1 calc R . . . .
C9 C 0.5904(12) 0.4384(5) 0.6900(12) 0.080(4) Uani 1 1 d . . . . .
H9 H 0.6054 0.4010 0.7175 0.096 Uiso 1 1 calc R . . . .
C10 C 0.6167(9) 0.4543(4) 0.6008(9) 0.059(2) Uani 1 1 d . . . . .
H10 H 0.6480 0.4276 0.5661 0.071 Uiso 1 1 calc R . . . .
C11 C 0.5976(11) 0.5090(5) 0.5615(11) 0.071(3) Uani 1 1 d . . . . .
H11 H 0.6160 0.5200 0.5003 0.086 Uiso 1 1 calc R . . . .
C12 C 0.5498(10) 0.5490(4) 0.6138(10) 0.064(3) Uani 1 1 d . . . . .
H12 H 0.5381 0.5867 0.5881 0.077 Uiso 1 1 calc R . . . .
C13 C 0.3957(8) 0.6423(4) 0.6777(8) 0.049(2) Uani 1 1 d . . . . .
H13A H 0.3919 0.6759 0.7210 0.059 Uiso 1 1 calc R . . . .
H13B H 0.4445 0.6509 0.6361 0.059 Uiso 1 1 calc R . . . .
C14 C 0.2217(7) 0.5790(4) 0.6315(7) 0.0417(16) Uani 1 1 d . . . . .
C15 C 0.2751(8) 0.6243(3) 0.5973(7) 0.0453(17) Uani 1 1 d . . . . .
C16 C 0.2143(9) 0.6511(4) 0.4936(9) 0.057(2) Uani 1 1 d . . . . .
H16 H 0.2481 0.6815 0.4704 0.068 Uiso 1 1 calc R . . . .
C17 C 0.1029(10) 0.6324(4) 0.4247(9) 0.061(2) Uani 1 1 d . . . . .
H17 H 0.0629 0.6506 0.3552 0.073 Uiso 1 1 calc R . . . .
C18 C 0.0499(9) 0.5877(4) 0.4563(9) 0.055(2) Uani 1 1 d . . . . .
H18 H -0.0248 0.5755 0.4091 0.066 Uiso 1 1 calc R . . . .
C19 C 0.1116(7) 0.5611(4) 0.5617(7) 0.0458(18) Uani 1 1 d . . . . .
C20 C 0.0699(7) 0.5125(4) 0.6111(7) 0.0418(16) Uani 1 1 d . . . . .
C21 C -0.0087(6) 0.4276(4) 0.6412(7) 0.0417(16) Uani 1 1 d . . . . .
H21 H -0.0839 0.4191 0.6461 0.050 Uiso 1 1 calc R . . . .
C22 C 0.0787(7) 0.4534(4) 0.7561(7) 0.0430(17) Uani 1 1 d . . . . .
H22 H 0.1395 0.4251 0.7960 0.052 Uiso 1 1 calc R . . . .
C23 C 0.0218(7) 0.4744(4) 0.8353(7) 0.0451(17) Uani 1 1 d . . . . .
C24 C -0.0796(9) 0.5064(5) 0.7957(9) 0.064(3) Uani 1 1 d . . . . .
H24 H -0.1144 0.5157 0.7185 0.077 Uiso 1 1 calc R . . . .
C25 C -0.1306(11) 0.5248(6) 0.8685(12) 0.078(3) Uani 1 1 d . . . . .
H25 H -0.1999 0.5457 0.8402 0.093 Uiso 1 1 calc R . . . .
C26 C -0.0784(11) 0.5121(6) 0.9835(11) 0.076(3) Uani 1 1 d . . . . .
H26 H -0.1134 0.5239 1.0324 0.091 Uiso 1 1 calc R . . . .
C27 C 0.0244(11) 0.4823(6) 1.0257(9) 0.074(3) Uani 1 1 d . . . . .
H27 H 0.0608 0.4747 1.1035 0.089 Uiso 1 1 calc R . . . .
C28 C 0.0745(9) 0.4632(5) 0.9513(8) 0.057(2) Uani 1 1 d . . . . .
H28 H 0.1442 0.4426 0.9799 0.068 Uiso 1 1 calc R . . . .
C29 C 0.0381(7) 0.3748(4) 0.6039(7) 0.0441(17) Uani 1 1 d . . . . .
C30 C 0.1463(9) 0.3752(4) 0.5946(9) 0.056(2) Uani 1 1 d . . . . .
H30 H 0.1925 0.4080 0.6148 0.068 Uiso 1 1 calc R . . . .
C31 C 0.1854(10) 0.3280(5) 0.5562(10) 0.069(3) Uani 1 1 d . . . . .
H31 H 0.2563 0.3297 0.5476 0.082 Uiso 1 1 calc R . . . .
C32 C 0.1219(12) 0.2782(6) 0.5304(10) 0.078(3) Uani 1 1 d . . . . .
H32 H 0.1500 0.2461 0.5058 0.094 Uiso 1 1 calc R . . . .
C33 C 0.0172(12) 0.2763(5) 0.5410(12) 0.085(4) Uani 1 1 d . . . . .
H33 H -0.0263 0.2426 0.5232 0.102 Uiso 1 1 calc R . . . .
C34 C -0.0266(9) 0.3244(4) 0.5787(9) 0.061(2) Uani 1 1 d . . . . .
H34 H -0.0979 0.3224 0.5865 0.073 Uiso 1 1 calc R . . . .
C35 C -0.0923(7) 0.4684(4) 0.4414(7) 0.0450(18) Uani 1 1 d . . . . .
C36 C -0.0443(8) 0.4580(4) 0.3635(8) 0.052(2) Uani 1 1 d . . . . .
H36 H 0.0366 0.4579 0.3862 0.063 Uiso 1 1 calc R . . . .
C37 C -0.1161(9) 0.4475(5) 0.2511(9) 0.060(2) Uani 1 1 d . . . . .
H37 H -0.0829 0.4420 0.1978 0.072 Uiso 1 1 calc R . . . .
C38 C -0.2363(10) 0.4450(5) 0.2162(8) 0.065(3) Uani 1 1 d . . . . .
C39 C -0.2827(8) 0.4563(5) 0.2950(10) 0.066(3) Uani 1 1 d . . . . .
H39 H -0.3636 0.4565 0.2724 0.079 Uiso 1 1 calc R . . . .
C40 C -0.2123(8) 0.4676(4) 0.4074(9) 0.057(2) Uani 1 1 d . . . . .
H40 H -0.2455 0.4745 0.4601 0.068 Uiso 1 1 calc R . . . .
C41 C -0.3133(12) 0.4289(7) 0.0938(10) 0.088(4) Uani 1 1 d . . . . .
H41A H -0.2950 0.4531 0.0422 0.131 Uiso 1 1 calc GR . . . .
H41B H -0.3941 0.4337 0.0817 0.131 Uiso 1 1 calc GR . . . .
H41C H -0.2993 0.3896 0.0805 0.131 Uiso 1 1 calc GR . . . .
Cl1 Cl 0.37384(19) 0.47612(10) 0.94190(18) 0.0518(5) Uani 1 1 d . . . . .
N1 N 0.1310(5) 0.5021(3) 0.7191(6) 0.0410(14) Uani 1 1 d . . . . .
N2 N -0.0216(6) 0.4761(3) 0.5611(6) 0.0432(14) Uani 1 1 d . . . . .
P1 P 0.45402(18) 0.58036(9) 0.77287(18) 0.0419(4) Uani 1 1 d . . . . .
Pd1 Pd 0.29737(5) 0.53671(2) 0.77753(4) 0.03787(13) Uani 1 1 d . . . . .
C1' C 0.6487(8) 0.1696(4) 0.8053(7) 0.0473(19) Uani 1 1 d . . . . .
C2' C 0.7564(10) 0.1757(6) 0.8024(10) 0.073(3) Uani 1 1 d . . . . .
H2' H 0.7643 0.1949 0.7417 0.087 Uiso 1 1 calc R . . . .
C3' C 0.8547(12) 0.1534(7) 0.8897(12) 0.093(4) Uani 1 1 d . . . . .
H3' H 0.9279 0.1571 0.8866 0.111 Uiso 1 1 calc R . . . .
C4' C 0.8440(12) 0.1260(6) 0.9809(11) 0.082(4) Uani 1 1 d . . . . .
H4' H 0.9099 0.1113 1.0396 0.098 Uiso 1 1 calc R . . . .
C5' C 0.7376(13) 0.1206(6) 0.9845(9) 0.078(3) Uani 1 1 d . . . . .
H5' H 0.7303 0.1023 1.0462 0.094 Uiso 1 1 calc R . . . .
C6' C 0.6387(10) 0.1422(5) 0.8972(9) 0.065(3) Uani 1 1 d . . . . .
H6' H 0.5656 0.1381 0.9005 0.078 Uiso 1 1 calc R . . . .
C7' C 0.4494(7) 0.2441(4) 0.7585(6) 0.0400(15) Uani 1 1 d . . . . .
C8' C 0.4990(9) 0.2976(4) 0.7918(8) 0.054(2) Uani 1 1 d . . . . .
H8' H 0.5657 0.3076 0.7797 0.065 Uiso 1 1 calc R . . . .
C9' C 0.4503(9) 0.3365(4) 0.8432(8) 0.058(2) Uani 1 1 d . . . . .
H9' H 0.4845 0.3723 0.8654 0.070 Uiso 1 1 calc R . . . .
C10' C 0.3507(10) 0.3220(4) 0.8615(8) 0.058(2) Uani 1 1 d . . . . .
H10' H 0.3170 0.3481 0.8947 0.069 Uiso 1 1 calc R . . . .
C11' C 0.3031(10) 0.2692(5) 0.8303(9) 0.065(3) Uani 1 1 d . . . . .
H11' H 0.2364 0.2592 0.8424 0.078 Uiso 1 1 calc R . . . .
C12' C 0.3529(9) 0.2296(4) 0.7801(9) 0.059(2) Uani 1 1 d . . . . .
H12' H 0.3205 0.1933 0.7612 0.071 Uiso 1 1 calc R . . . .
C13' C 0.4195(8) 0.1363(4) 0.6313(7) 0.048(2) Uani 1 1 d . . . . .
H13C H 0.4624 0.1029 0.6237 0.058 Uiso 1 1 calc R . . . .
H13D H 0.3793 0.1268 0.6807 0.058 Uiso 1 1 calc R . . . .
C14' C 0.3689(7) 0.2009(3) 0.4629(7) 0.0395(16) Uani 1 1 d . . . . .
C15' C 0.3328(8) 0.1561(3) 0.5151(7) 0.0449(17) Uani 1 1 d . . . . .
C16' C 0.2221(9) 0.1315(4) 0.4578(9) 0.056(2) Uani 1 1 d . . . . .
H16' H 0.1972 0.1019 0.4919 0.067 Uiso 1 1 calc R . . . .
C17' C 0.1509(8) 0.1509(4) 0.3519(9) 0.058(2) Uani 1 1 d . . . . .
H17' H 0.0777 0.1342 0.3144 0.069 Uiso 1 1 calc R . . . .
C18' C 0.1861(8) 0.1954(4) 0.2988(8) 0.053(2) Uani 1 1 d . . . . .
H18' H 0.1375 0.2077 0.2260 0.064 Uiso 1 1 calc R . . . .
C19' C 0.2947(7) 0.2213(3) 0.3561(7) 0.0427(17) Uani 1 1 d . . . . .
C20' C 0.3473(7) 0.2689(4) 0.3153(6) 0.0411(16) Uani 1 1 d . . . . .
C21' C 0.3817(7) 0.3523(4) 0.2372(7) 0.0448(17) Uani 1 1 d . . . . .
H21' H 0.3840 0.3589 0.1621 0.054 Uiso 1 1 calc R . . . .
C22' C 0.4990(7) 0.3241(4) 0.3184(6) 0.0416(16) Uani 1 1 d . . . . .
H22' H 0.5450 0.3520 0.3763 0.050 Uiso 1 1 calc R . . . .
C23' C 0.5730(7) 0.2999(3) 0.2596(6) 0.0409(16) Uani 1 1 d . . . . .
C24' C 0.5253(8) 0.2751(4) 0.1530(7) 0.053(2) Uani 1 1 d . . . . .
H24' H 0.4443 0.2746 0.1141 0.064 Uiso 1 1 calc R . . . .
C25' C 0.5947(9) 0.2511(5) 0.1025(8) 0.061(2) Uani 1 1 d . . . . .
H25' H 0.5601 0.2352 0.0300 0.073 Uiso 1 1 calc R . . . .
C26' C 0.7131(10) 0.2506(5) 0.1581(9) 0.068(3) Uani 1 1 d . . . . .
H26' H 0.7593 0.2336 0.1243 0.082 Uiso 1 1 calc R . . . .
C27' C 0.7642(10) 0.2752(6) 0.2636(11) 0.077(3) Uani 1 1 d . . . . .
H27' H 0.8452 0.2756 0.3014 0.093 Uiso 1 1 calc R . . . .
C28' C 0.6932(8) 0.2997(5) 0.3147(8) 0.061(2) Uani 1 1 d . . . . .
H28' H 0.7280 0.3162 0.3868 0.073 Uiso 1 1 calc R . . . .
C29' C 0.3506(7) 0.4076(4) 0.2810(7) 0.0454(18) Uani 1 1 d . . . . .
C30' C 0.3324(10) 0.4086(5) 0.3816(10) 0.064(3) Uani 1 1 d . . . . .
H30' H 0.3402 0.3750 0.4232 0.077 Uiso 1 1 calc R . . . .
C31' C 0.3025(11) 0.4591(6) 0.4212(12) 0.076(3) Uani 1 1 d . . . . .
H31' H 0.2897 0.4595 0.4885 0.091 Uiso 1 1 calc R . . . .
C32' C 0.2922(11) 0.5082(6) 0.3600(12) 0.082(4) Uani 1 1 d . . . . .
H32' H 0.2718 0.5421 0.3858 0.099 Uiso 1 1 calc R . . . .
C33' C 0.3112(13) 0.5084(5) 0.2626(12) 0.090(4) Uani 1 1 d . . . . .
H33' H 0.3044 0.5425 0.2227 0.108 Uiso 1 1 calc R . . . .
C34' C 0.3412(10) 0.4577(5) 0.2206(8) 0.063(2) Uani 1 1 d . . . . .
H34' H 0.3544 0.4579 0.1535 0.076 Uiso 1 1 calc R . . . .
C35' C 0.1769(7) 0.3107(4) 0.1543(7) 0.0446(18) Uani 1 1 d . . . . .
C36' C 0.0896(8) 0.3216(5) 0.1949(8) 0.056(2) Uani 1 1 d . . . . .
H36' H 0.1089 0.3256 0.2729 0.067 Uiso 1 1 calc R . . . .
C37' C -0.0249(9) 0.3264(5) 0.1193(9) 0.065(3) Uani 1 1 d . . . . .
H37' H -0.0827 0.3328 0.1474 0.078 Uiso 1 1 calc R . . . .
C38' C -0.0566(9) 0.3221(5) 0.0030(10) 0.069(3) Uani 1 1 d . . . . .
C39' C 0.0296(10) 0.3116(5) -0.0369(8) 0.068(3) Uani 1 1 d . . . . .
H39' H 0.0099 0.3084 -0.1150 0.082 Uiso 1 1 calc R . . . .
C40' C 0.1465(9) 0.3058(5) 0.0386(8) 0.058(2) Uani 1 1 d . . . . .
H40' H 0.2038 0.2986 0.0105 0.070 Uiso 1 1 calc R . . . .
C41' C -0.1831(11) 0.3296(9) -0.0781(13) 0.118(7) Uani 1 1 d . . . . .
H41D H -0.1919 0.3653 -0.1179 0.177 Uiso 1 1 calc GR . . . .
H41E H -0.2321 0.3295 -0.0356 0.177 Uiso 1 1 calc GR . . . .
H41F H -0.2054 0.2986 -0.1321 0.177 Uiso 1 1 calc GR . . . .
Cl1' Cl 0.69396(18) 0.29750(10) 0.60997(17) 0.0503(5) Uani 1 1 d . . . . .
N1' N 0.4589(6) 0.2776(3) 0.3735(5) 0.0396(14) Uani 1 1 d . . . . .
N2' N 0.2973(6) 0.3056(3) 0.2289(6) 0.0458(15) Uani 1 1 d . . . . .
P1' P 0.51901(18) 0.19744(9) 0.68923(16) 0.0397(4) Uani 1 1 d . . . . .
Pd1' Pd 0.52065(4) 0.24151(2) 0.53553(4) 0.03539(13) Uani 1 1 d . . . . .

loop_
_atom_site_aniso_label
_atom_site_aniso_U_11
_atom_site_aniso_U_22
_atom_site_aniso_U_33
_atom_site_aniso_U_23
_atom_site_aniso_U_13
_atom_site_aniso_U_12
C1 0.039(4) 0.047(5) 0.058(5) -0.009(4) 0.022(4) -0.005(3)
C2 0.062(6) 0.057(6) 0.054(5) -0.011(4) 0.026(4) -0.016(4)
C3 0.084(8) 0.071(7) 0.054(6) -0.010(5) 0.026(5) 0.004(6)
C4 0.060(6) 0.066(7) 0.083(8) -0.029(6) 0.012(6) -0.009(5)
C5 0.063(6) 0.060(7) 0.101(9) -0.017(6) 0.029(6) -0.018(5)
C6 0.054(5) 0.064(6) 0.072(6) 0.001(5) 0.029(5) -0.005(4)
C7 0.045(4) 0.042(4) 0.053(4) -0.007(4) 0.026(3) -0.004(3)
C8 0.127(10) 0.055(6) 0.090(8) 0.021(6) 0.081(8) 0.016(6)
C9 0.116(10) 0.039(6) 0.109(10) 0.016(6) 0.072(8) 0.016(5)
C10 0.072(6) 0.048(5) 0.075(6) -0.003(4) 0.048(5) 0.007(4)
C11 0.096(8) 0.062(7) 0.084(8) 0.013(6) 0.065(7) 0.018(6)
C12 0.083(7) 0.048(6) 0.083(7) 0.013(5) 0.056(6) 0.011(4)
C13 0.055(5) 0.032(4) 0.066(5) -0.002(4) 0.030(4) -0.002(3)
C14 0.047(4) 0.042(4) 0.039(4) 0.003(3) 0.020(3) 0.007(3)
C15 0.060(5) 0.033(4) 0.052(4) 0.002(3) 0.031(4) 0.003(3)
C16 0.074(6) 0.037(5) 0.068(6) 0.005(4) 0.037(5) 0.001(4)
C17 0.078(7) 0.051(6) 0.050(5) 0.014(4) 0.021(5) 0.005(4)
C18 0.055(5) 0.051(5) 0.058(5) 0.005(4) 0.021(4) 0.006(4)
C19 0.050(4) 0.046(5) 0.048(4) 0.001(3) 0.025(4) 0.003(3)
C20 0.044(4) 0.045(4) 0.042(4) -0.001(3) 0.021(3) 0.001(3)
C21 0.032(4) 0.050(5) 0.044(4) 0.002(3) 0.017(3) -0.006(3)
C22 0.038(4) 0.050(5) 0.040(4) 0.001(3) 0.015(3) -0.003(3)
C23 0.046(4) 0.047(5) 0.047(4) 0.001(3) 0.024(3) -0.004(3)
C24 0.057(6) 0.081(7) 0.053(5) 0.001(5) 0.021(4) 0.009(5)
C25 0.064(6) 0.086(9) 0.090(8) -0.010(6) 0.038(6) 0.017(6)
C26 0.086(8) 0.082(8) 0.086(8) -0.016(6) 0.062(7) -0.004(6)
C27 0.097(9) 0.083(9) 0.054(6) 0.002(5) 0.043(6) -0.004(6)
C28 0.058(5) 0.070(6) 0.049(5) 0.011(4) 0.028(4) 0.007(4)
C29 0.043(4) 0.050(5) 0.041(4) -0.002(3) 0.019(3) -0.005(3)
C30 0.056(5) 0.051(5) 0.067(6) 0.004(4) 0.029(4) -0.002(4)
C31 0.077(7) 0.062(7) 0.083(7) 0.010(5) 0.049(6) 0.017(5)
C32 0.098(9) 0.070(8) 0.064(6) -0.004(5) 0.030(6) 0.020(6)
C33 0.095(9) 0.042(6) 0.099(9) -0.010(5) 0.018(7) -0.011(5)
C34 0.054(5) 0.055(6) 0.072(6) -0.001(5) 0.022(5) -0.011(4)
C35 0.041(4) 0.043(5) 0.045(4) -0.002(3) 0.010(3) -0.001(3)
C36 0.038(4) 0.067(6) 0.049(5) 0.001(4) 0.015(4) 0.000(4)
C37 0.061(6) 0.070(6) 0.055(5) 0.000(5) 0.028(5) 0.008(5)
C38 0.069(6) 0.059(6) 0.046(5) 0.002(4) 0.000(4) 0.002(5)
C39 0.035(4) 0.071(7) 0.076(7) 0.000(5) 0.005(4) 0.001(4)
C40 0.043(5) 0.065(6) 0.064(6) -0.001(5) 0.023(4) 0.003(4)
C41 0.086(9) 0.104(11) 0.052(6) -0.010(6) 0.004(6) 0.003(7)
Cl1 0.0505(11) 0.0595(13) 0.0459(10) 0.0067(9) 0.0195(8) -0.0027(9)
N1 0.031(3) 0.051(4) 0.040(3) 0.000(3) 0.013(3) -0.006(3)
N2 0.039(3) 0.050(4) 0.040(3) -0.001(3) 0.015(3) -0.005(3)
P1 0.0432(10) 0.0401(11) 0.0494(11) -0.0027(8) 0.0259(9) -0.0047(7)
Pd1 0.0385(3) 0.0419(3) 0.0370(3) -0.0027(2) 0.0190(2) -0.0043(2)
C1' 0.065(5) 0.040(4) 0.037(4) 0.007(3) 0.021(4) 0.014(4)
C2' 0.069(7) 0.090(9) 0.061(6) 0.032(6) 0.028(5) 0.022(6)
C3' 0.061(7) 0.120(12) 0.087(9) 0.028(8) 0.018(6) 0.019(7)
C4' 0.091(9) 0.079(9) 0.062(7) 0.019(6) 0.015(6) 0.023(6)
C5' 0.110(10) 0.076(8) 0.044(5) 0.018(5) 0.025(6) 0.012(6)
C6' 0.082(8) 0.065(6) 0.055(6) 0.018(5) 0.033(5) 0.006(5)
C7' 0.052(4) 0.040(4) 0.030(3) 0.004(3) 0.019(3) 0.002(3)
C8' 0.058(5) 0.053(5) 0.056(5) -0.004(4) 0.028(4) -0.006(4)
C9' 0.078(6) 0.044(5) 0.059(5) -0.010(4) 0.035(5) -0.005(4)
C10' 0.080(7) 0.055(6) 0.048(5) -0.003(4) 0.035(5) 0.010(5)
C11' 0.075(7) 0.073(7) 0.069(6) 0.000(5) 0.053(6) -0.004(5)
C12' 0.075(6) 0.045(6) 0.074(6) -0.009(4) 0.046(5) -0.011(4)
C13' 0.072(6) 0.039(4) 0.045(4) -0.002(3) 0.035(4) -0.006(4)
C14' 0.039(4) 0.040(4) 0.041(4) -0.008(3) 0.018(3) -0.007(3)
C15' 0.057(5) 0.036(4) 0.050(4) -0.003(3) 0.029(4) -0.001(3)
C16' 0.061(5) 0.044(5) 0.069(6) -0.008(4) 0.033(5) -0.005(4)
C17' 0.052(5) 0.053(6) 0.068(6) -0.012(4) 0.023(4) -0.020(4)
C18' 0.053(5) 0.057(6) 0.047(5) -0.007(4) 0.018(4) -0.002(4)
C19' 0.047(4) 0.039(4) 0.045(4) -0.002(3) 0.021(3) 0.002(3)
C20' 0.045(4) 0.046(4) 0.032(3) -0.003(3) 0.016(3) 0.006(3)
C21' 0.052(4) 0.050(5) 0.034(3) 0.007(3) 0.018(3) 0.001(3)
C22' 0.041(4) 0.047(5) 0.034(3) 0.003(3) 0.010(3) -0.003(3)
C23' 0.045(4) 0.043(4) 0.035(4) 0.010(3) 0.016(3) -0.001(3)
C24' 0.057(5) 0.065(6) 0.038(4) 0.008(4) 0.019(4) 0.008(4)
C25' 0.074(6) 0.068(7) 0.047(5) 0.002(4) 0.030(4) 0.008(5)
C26' 0.075(6) 0.080(8) 0.069(6) 0.006(5) 0.050(5) 0.009(5)
C27' 0.048(5) 0.118(10) 0.076(7) 0.005(7) 0.035(5) 0.004(6)
C28' 0.047(5) 0.084(7) 0.052(5) -0.004(5) 0.021(4) -0.004(4)
C29' 0.042(4) 0.047(5) 0.044(4) 0.006(3) 0.013(3) -0.002(3)
C30' 0.086(7) 0.049(6) 0.073(6) 0.001(5) 0.047(6) -0.007(5)
C31' 0.076(7) 0.080(8) 0.086(8) -0.014(6) 0.049(6) -0.001(6)
C32' 0.077(8) 0.062(7) 0.095(9) -0.025(7) 0.019(7) 0.012(6)
C33' 0.114(11) 0.047(7) 0.083(8) 0.008(6) 0.011(8) 0.007(6)
C34' 0.075(6) 0.060(6) 0.046(5) 0.014(4) 0.015(4) 0.007(5)
C35' 0.044(4) 0.044(5) 0.037(4) 0.001(3) 0.007(3) 0.000(3)
C36' 0.056(5) 0.066(6) 0.041(4) -0.005(4) 0.015(4) 0.003(4)
C37' 0.047(5) 0.078(7) 0.066(6) -0.011(5) 0.019(4) 0.003(4)
C38' 0.049(5) 0.073(7) 0.063(6) -0.014(5) -0.002(5) 0.006(4)
C39' 0.063(6) 0.088(8) 0.039(5) -0.005(5) 0.005(4) 0.010(5)
C40' 0.056(5) 0.075(7) 0.041(4) -0.003(4) 0.017(4) 0.012(4)
C41' 0.047(7) 0.179(17) 0.090(10) -0.045(11) -0.014(7) 0.014(8)
Cl1' 0.0446(10) 0.0618(13) 0.0430(10) 0.0006(8) 0.0158(8) -0.0070(8)
N1' 0.042(3) 0.052(4) 0.026(3) 0.007(2) 0.014(2) 0.003(3)
N2' 0.046(4) 0.048(4) 0.040(3) 0.003(3) 0.012(3) -0.003(3)
P1' 0.0499(11) 0.0381(10) 0.0358(9) 0.0037(7) 0.0220(8) 0.0017(8)
Pd1' 0.0383(3) 0.0401(3) 0.0305(2) 0.0026(2) 0.01647(19) 0.0021(2)

loop_
_atom_type_symbol
_atom_type_description
_atom_type_scat_dispersion_real
_atom_type_scat_dispersion_imag
_atom_type_scat_source
C C 0.0181 0.0091 'International Tables Vol C Tables 4.2.6.8 and 6.1.1.4'
H H 0.0000 0.0000 'International Tables Vol C Tables 4.2.6.8 and 6.1.1.4'
Cl Cl 0.3639 0.7018 'International Tables Vol C Tables 4.2.6.8 and 6.1.1.4'
N N 0.0311 0.0180 'International Tables Vol C Tables 4.2.6.8 and 6.1.1.4'
P P 0.2955 0.4335 'International Tables Vol C Tables 4.2.6.8 and 6.1.1.4'
Pd Pd 0.1215 3.9337 'International Tables Vol C Tables 4.2.6.8 and 6.1.1.4'

loop_
_geom_angle_atom_site_label_1
_geom_angle_atom_site_label_2
_geom_angle_atom_site_label_3
_geom_angle
_geom_angle_site_symmetry_1
_geom_angle_site_symmetry_3
_geom_angle_publ_flag
C2 C1 P1 119.4(7) . . ?
C6 C1 C2 119.4(9) . . ?
C6 C1 P1 120.9(8) . . ?
C1 C2 H2 120.4 . . ?
C3 C2 C1 119.3(10) . . ?
C3 C2 H2 120.4 . . ?
C2 C3 H3 120.0 . . ?
C4 C3 C2 120.1(11) . . ?
C4 C3 H3 120.0 . . ?
C3 C4 H4 119.9 . . ?
C5 C4 C3 120.1(11) . . ?
C5 C4 H4 119.9 . . ?
C4 C5 H5 119.7 . . ?
C4 C5 C6 120.7(11) . . ?
C6 C5 H5 119.7 . . ?
C1 C6 H6 119.8 . . ?
C5 C6 C1 120.4(11) . . ?
C5 C6 H6 119.8 . . ?
C8 C7 P1 117.4(7) . . ?
C12 C7 C8 118.9(8) . . ?
C12 C7 P1 123.7(7) . . ?
C7 C8 H8 119.8 . . ?
C7 C8 C9 120.4(9) . . ?
C9 C8 H8 119.8 . . ?
C8 C9 H9 119.7 . . ?
C10 C9 C8 120.7(10) . . ?
C10 C9 H9 119.7 . . ?
C9 C10 H10 119.9 . . ?
C9 C10 C11 120.1(9) . . ?
C11 C10 H10 119.9 . . ?
C10 C11 H11 120.1 . . ?
C10 C11 C12 119.7(10) . . ?
C12 C11 H11 120.1 . . ?
C7 C12 C11 120.1(9) . . ?
C7 C12 H12 119.9 . . ?
C11 C12 H12 119.9 . . ?
H13A C13 H13B 108.8 . . ?
C15 C13 H13A 110.7 . . ?
C15 C13 H13B 110.7 . . ?
C15 C13 P1 105.0(6) . . ?
P1 C13 H13A 110.7 . . ?
P1 C13 H13B 110.7 . . ?
C15 C14 Pd1 123.8(6) . . ?
C19 C14 C15 120.0(8) . . ?
C19 C14 Pd1 116.2(6) . . ?
C14 C15 C13 117.6(8) . . ?
C16 C15 C13 123.2(8) . . ?
C16 C15 C14 119.1(8) . . ?
C15 C16 H16 120.1 . . ?
C17 C16 C15 119.8(9) . . ?
C17 C16 H16 120.1 . . ?
C16 C17 H17 119.1 . . ?
C18 C17 C16 121.8(9) . . ?
C18 C17 H17 119.1 . . ?
C17 C18 H18 120.9 . . ?
C17 C18 C19 118.1(9) . . ?
C19 C18 H18 120.9 . . ?
C14 C19 C18 121.2(8) . . ?
C14 C19 C20 112.5(7) . . ?
C18 C19 C20 126.3(8) . . ?
N1 C20 C19 115.6(7) . . ?
N1 C20 N2 114.2(7) . . ?
N2 C20 C19 130.2(7) . . ?
C22 C21 H21 110.4 . . ?
C29 C21 H21 110.4 . . ?
C29 C21 C22 113.3(7) . . ?
N2 C21 H21 110.4 . . ?
N2 C21 C22 101.4(6) . . ?
N2 C21 C29 110.7(7) . . ?
C21 C22 H22 109.7 . . ?
C23 C22 C21 114.4(7) . . ?
C23 C22 H22 109.7 . . ?
N1 C22 C21 103.2(6) . . ?
N1 C22 H22 109.7 . . ?
N1 C22 C23 109.9(7) . . ?
C24 C23 C22 121.9(8) . . ?
C24 C23 C28 118.3(8) . . ?
C28 C23 C22 119.8(8) . . ?
C23 C24 H24 119.4 . . ?
C23 C24 C25 121.1(10) . . ?
C25 C24 H24 119.4 . . ?
C24 C25 H25 120.1 . . ?
C24 C25 C26 119.8(11) . . ?
C26 C25 H25 120.1 . . ?
C25 C26 H26 119.9 . . ?
C27 C26 C25 120.3(10) . . ?
C27 C26 H26 119.9 . . ?
C26 C27 H27 120.2 . . ?
C26 C27 C28 119.5(10) . . ?
C28 C27 H27 120.2 . . ?
C23 C28 C27 120.9(10) . . ?
C23 C28 H28 119.5 . . ?
C27 C28 H28 119.5 . . ?
C30 C29 C21 121.5(8) . . ?
C34 C29 C21 120.1(8) . . ?
C34 C29 C30 118.4(9) . . ?
C29 C30 H30 119.6 . . ?
C31 C30 C29 120.9(10) . . ?
C31 C30 H30 119.6 . . ?
C30 C31 H31 119.5 . . ?
C32 C31 C30 121.1(11) . . ?
C32 C31 H31 119.5 . . ?
C31 C32 H32 120.4 . . ?
C33 C32 C31 119.2(11) . . ?
C33 C32 H32 120.4 . . ?
C32 C33 H33 119.4 . . ?
C32 C33 C34 121.2(11) . . ?
C34 C33 H33 119.4 . . ?
C29 C34 C33 119.1(10) . . ?
C29 C34 H34 120.4 . . ?
C33 C34 H34 120.4 . . ?
C36 C35 C40 119.7(8) . . ?
C36 C35 N2 122.1(8) . . ?
C40 C35 N2 117.9(8) . . ?
C35 C36 H36 120.1 . . ?
C35 C36 C37 119.8(8) . . ?
C37 C36 H36 120.1 . . ?
C36 C37 H37 119.4 . . ?
C36 C37 C38 121.2(9) . . ?
C38 C37 H37 119.4 . . ?
C37 C38 C41 120.4(11) . . ?
C39 C38 C37 118.0(9) . . ?
C39 C38 C41 121.6(11) . . ?
C38 C39 H39 119.3 . . ?
C38 C39 C40 121.4(9) . . ?
C40 C39 H39 119.3 . . ?
C35 C40 H40 120.1 . . ?
C39 C40 C35 119.7(10) . . ?
C39 C40 H40 120.1 . . ?
C38 C41 H41A 109.5 . . ?
C38 C41 H41B 109.5 . . ?
C38 C41 H41C 109.5 . . ?
H41A C41 H41B 109.5 . . ?
H41A C41 H41C 109.5 . . ?
H41B C41 H41C 109.5 . . ?
C20 N1 C22 109.4(7) . . ?
C20 N1 Pd1 113.1(5) . . ?
C22 N1 Pd1 133.6(5) . . ?
C20 N2 C21 108.0(6) . . ?
C20 N2 C35 128.5(7) . . ?
C35 N2 C21 119.1(7) . . ?
C1 P1 C13 108.1(4) . . ?
C1 P1 Pd1 125.5(3) . . ?
C7 P1 C1 102.6(4) . . ?
C7 P1 C13 107.0(4) . . ?
C7 P1 Pd1 107.8(3) . . ?
C13 P1 Pd1 104.8(3) . . ?
C14 Pd1 Cl1 173.0(3) . . ?
C14 Pd1 N1 79.5(3) . . ?
C14 Pd1 P1 81.1(3) . . ?
N1 Pd1 Cl1 94.7(2) . . ?
N1 Pd1 P1 159.06(19) . . ?
P1 Pd1 Cl1 104.10(8) . . ?
C2' C1' C6' 119.3(9) . . ?
C2' C1' P1' 120.3(7) . . ?
C6' C1' P1' 120.4(8) . . ?
C1' C2' H2' 119.9 . . ?
C1' C2' C3' 120.1(11) . . ?
C3' C2' H2' 119.9 . . ?
C2' C3' H3' 119.9 . . ?
C4' C3' C2' 120.3(13) . . ?
C4' C3' H3' 119.9 . . ?
C3' C4' H4' 120.2 . . ?
C5' C4' C3' 119.5(11) . . ?
C5' C4' H4' 120.2 . . ?
C4' C5' H5' 119.6 . . ?
C4' C5' C6' 120.7(11) . . ?
C6' C5' H5' 119.6 . . ?
C1' C6' C5' 120.0(11) . . ?
C1' C6' H6' 120.0 . . ?
C5' C6' H6' 120.0 . . ?
C8' C7' P1' 116.7(6) . . ?
C12' C7' C8' 118.6(8) . . ?
C12' C7' P1' 124.7(7) . . ?
C7' C8' H8' 119.6 . . ?
C7' C8' C9' 120.7(9) . . ?
C9' C8' H8' 119.6 . . ?
C8' C9' H9' 120.0 . . ?
C10' C9' C8' 120.1(9) . . ?
C10' C9' H9' 120.0 . . ?
C9' C10' H10' 120.4 . . ?
C11' C10' C9' 119.2(9) . . ?
C11' C10' H10' 120.4 . . ?
C10' C11' H11' 119.6 . . ?
C10' C11' C12' 120.8(9) . . ?
C12' C11' H11' 119.6 . . ?
C7' C12' C11' 120.6(9) . . ?
C7' C12' H12' 119.7 . . ?
C11' C12' H12' 119.7 . . ?
H13C C13' H13D 108.8 . . ?
C15' C13' H13C 110.7 . . ?
C15' C13' H13D 110.7 . . ?
C15' C13' P1' 105.2(6) . . ?
P1' C13' H13C 110.7 . . ?
P1' C13' H13D 110.7 . . ?
C15' C14' Pd1' 123.8(6) . . ?
C19' C14' C15' 120.3(7) . . ?
C19' C14' Pd1' 115.8(6) . . ?
C14' C15' C13' 116.9(8) . . ?
C16' C15' C13' 123.8(8) . . ?
C16' C15' C14' 119.3(8) . . ?
C15' C16' H16' 120.0 . . ?
C17' C16' C15' 119.9(9) . . ?
C17' C16' H16' 120.0 . . ?
C16' C17' H17' 119.4 . . ?
C16' C17' C18' 121.2(9) . . ?
C18' C17' H17' 119.4 . . ?
C17' C18' H18' 120.3 . . ?
C19' C18' C17' 119.3(9) . . ?
C19' C18' H18' 120.3 . . ?
C14' C19' C18' 119.8(8) . . ?
C14' C19' C20' 112.6(7) . . ?
C18' C19' C20' 127.6(8) . . ?
N1' C20' C19' 115.6(7) . . ?
N1' C20' N2' 114.5(8) . . ?
N2' C20' C19' 129.8(7) . . ?
C22' C21' H21' 109.6 . . ?
C29' C21' H21' 109.6 . . ?
C29' C21' C22' 114.9(7) . . ?
N2' C21' H21' 109.6 . . ?
N2' C21' C22' 100.7(6) . . ?
N2' C21' C29' 112.1(7) . . ?
C21' C22' H22' 109.5 . . ?
C23' C22' C21' 114.9(6) . . ?
C23' C22' H22' 109.5 . . ?
N1' C22' C21' 102.9(6) . . ?
N1' C22' H22' 109.5 . . ?
N1' C22' C23' 110.2(7) . . ?
C24' C23' C22' 122.5(7) . . ?
C24' C23' C28' 117.5(8) . . ?
C28' C23' C22' 119.9(8) . . ?
C23' C24' H24' 119.2 . . ?
C23' C24' C25' 121.6(9) . . ?
C25' C24' H24' 119.2 . . ?
C24' C25' H25' 119.7 . . ?
C26' C25' C24' 120.5(10) . . ?
C26' C25' H25' 119.7 . . ?
C25' C26' H26' 120.1 . . ?
C25' C26' C27' 119.8(10) . . ?
C27' C26' H26' 120.1 . . ?
C26' C27' H27' 120.2 . . ?
C26' C27' C28' 119.5(10) . . ?
C28' C27' H27' 120.2 . . ?
C23' C28' C27' 121.1(10) . . ?
C23' C28' H28' 119.5 . . ?
C27' C28' H28' 119.5 . . ?
C30' C29' C21' 120.9(8) . . ?
C34' C29' C21' 119.6(8) . . ?
C34' C29' C30' 119.5(9) . . ?
C29' C30' H30' 119.5 . . ?
C29' C30' C31' 120.9(10) . . ?
C31' C30' H30' 119.5 . . ?
C30' C31' H31' 120.5 . . ?
C32' C31' C30' 118.9(12) . . ?
C32' C31' H31' 120.5 . . ?
C31' C32' H32' 119.4 . . ?
C33' C32' C31' 121.2(11) . . ?
C33' C32' H32' 119.4 . . ?
C32' C33' H33' 119.5 . . ?
C32' C33' C34' 120.9(12) . . ?
C34' C33' H33' 119.5 . . ?
C29' C34' C33' 118.5(11) . . ?
C29' C34' H34' 120.7 . . ?
C33' C34' H34' 120.7 . . ?
C36' C35' N2' 122.1(8) . . ?
C40' C35' C36' 119.1(8) . . ?
C40' C35' N2' 118.8(8) . . ?
C35' C36' H36' 120.1 . . ?
C37' C36' C35' 119.8(9) . . ?
C37' C36' H36' 120.1 . . ?
C36' C37' H37' 119.1 . . ?
C36' C37' C38' 121.8(10) . . ?
C38' C37' H37' 119.1 . . ?
C37' C38' C41' 120.4(12) . . ?
C39' C38' C37' 118.3(9) . . ?
C39' C38' C41' 121.2(11) . . ?
C38' C39' H39' 119.6 . . ?
C38' C39' C40' 120.8(9) . . ?
C40' C39' H39' 119.6 . . ?
C35' C40' C39' 120.2(9) . . ?
C35' C40' H40' 119.9 . . ?
C39' C40' H40' 119.9 . . ?
C38' C41' H41D 109.5 . . ?
C38' C41' H41E 109.5 . . ?
C38' C41' H41F 109.5 . . ?
H41D C41' H41E 109.5 . . ?
H41D C41' H41F 109.5 . . ?
H41E C41' H41F 109.5 . . ?
C20' N1' C22' 108.9(6) . . ?
C20' N1' Pd1' 113.4(5) . . ?
C22' N1' Pd1' 134.9(5) . . ?
C20' N2' C21' 108.9(6) . . ?
C20' N2' C35' 128.9(7) . . ?
C35' N2' C21' 120.7(7) . . ?
C1' P1' C13' 106.8(4) . . ?
C1' P1' Pd1' 124.7(3) . . ?
C7' P1' C1' 104.8(4) . . ?
C7' P1' C13' 106.6(4) . . ?
C7' P1' Pd1' 108.7(3) . . ?
C13' P1' Pd1' 104.0(3) . . ?
C14' Pd1' Cl1' 174.4(3) . . ?
C14' Pd1' N1' 79.5(3) . . ?
C14' Pd1' P1' 81.6(2) . . ?
N1' Pd1' Cl1' 95.56(19) . . ?
N1' Pd1' P1' 159.56(19) . . ?
P1' Pd1' Cl1' 102.92(8) . . ?

loop_
_geom_bond_atom_site_label_1
_geom_bond_atom_site_label_2
_geom_bond_distance
_geom_bond_site_symmetry_2
_geom_bond_publ_flag
C1 C2 1.389(14) . ?
C1 C6 1.383(13) . ?
C1 P1 1.833(9) . ?
C2 H2 0.9300 . ?
C2 C3 1.385(15) . ?
C3 H3 0.9300 . ?
C3 C4 1.380(18) . ?
C4 H4 0.9300 . ?
C4 C5 1.356(19) . ?
C5 H5 0.9300 . ?
C5 C6 1.365(16) . ?
C6 H6 0.9300 . ?
C7 C8 1.377(14) . ?
C7 C12 1.366(13) . ?
C7 P1 1.822(8) . ?
C8 H8 0.9300 . ?
C8 C9 1.378(15) . ?
C9 H9 0.9300 . ?
C9 C10 1.351(16) . ?
C10 H10 0.9300 . ?
C10 C11 1.359(15) . ?
C11 H11 0.9300 . ?
C11 C12 1.404(14) . ?
C12 H12 0.9300 . ?
C13 H13A 0.9700 . ?
C13 H13B 0.9700 . ?
C13 C15 1.504(12) . ?
C13 P1 1.841(9) . ?
C14 C15 1.406(11) . ?
C14 C19 1.370(12) . ?
C14 Pd1 1.985(8) . ?
C15 C16 1.386(13) . ?
C16 H16 0.9300 . ?
C16 C17 1.386(15) . ?
C17 H17 0.9300 . ?
C17 C18 1.374(14) . ?
C18 H18 0.9300 . ?
C18 C19 1.402(13) . ?
C19 C20 1.485(12) . ?
C20 N1 1.307(10) . ?
C20 N2 1.360(11) . ?
C21 H21 0.9800 . ?
C21 C22 1.560(10) . ?
C21 C29 1.516(12) . ?
C21 N2 1.489(10) . ?
C22 H22 0.9800 . ?
C22 C23 1.521(11) . ?
C22 N1 1.475(10) . ?
C23 C24 1.378(13) . ?
C23 C28 1.385(12) . ?
C24 H24 0.9300 . ?
C24 C25 1.380(15) . ?
C25 H25 0.9300 . ?
C25 C26 1.381(18) . ?
C26 H26 0.9300 . ?
C26 C27 1.365(18) . ?
C27 H27 0.9300 . ?
C27 C28 1.394(15) . ?
C28 H28 0.9300 . ?
C29 C30 1.394(13) . ?
C29 C34 1.388(13) . ?
C30 H30 0.9300 . ?
C30 C31 1.370(15) . ?
C31 H31 0.9300 . ?
C31 C32 1.369(18) . ?
C32 H32 0.9300 . ?
C32 C33 1.359(19) . ?
C33 H33 0.9300 . ?
C33 C34 1.411(17) . ?
C34 H34 0.9300 . ?
C35 C36 1.364(13) . ?
C35 C40 1.379(12) . ?
C35 N2 1.441(10) . ?
C36 H36 0.9300 . ?
C36 C37 1.379(14) . ?
C37 H37 0.9300 . ?
C37 C38 1.382(15) . ?
C38 C39 1.365(17) . ?
C38 C41 1.521(14) . ?
C39 H39 0.9300 . ?
C39 C40 1.378(15) . ?
C40 H40 0.9300 . ?
C41 H41A 0.9600 . ?
C41 H41B 0.9600 . ?
C41 H41C 0.9600 . ?
Cl1 Pd1 2.391(2) . ?
N1 Pd1 2.065(6) . ?
P1 Pd1 2.217(2) . ?
C1' C2' 1.361(15) . ?
C1' C6' 1.381(13) . ?
C1' P1' 1.825(8) . ?
C2' H2' 0.9300 . ?
C2' C3' 1.390(15) . ?
C3' H3' 0.9300 . ?
C3' C4' 1.376(19) . ?
C4' H4' 0.9300 . ?
C4' C5' 1.35(2) . ?
C5' H5' 0.9300 . ?
C5' C6' 1.388(16) . ?
C6' H6' 0.9300 . ?
C7' C8' 1.383(13) . ?
C7' C12' 1.372(12) . ?
C7' P1' 1.818(8) . ?
C8' H8' 0.9300 . ?
C8' C9' 1.389(13) . ?
C9' H9' 0.9300 . ?
C9' C10' 1.386(15) . ?
C10' H10' 0.9300 . ?
C10' C11' 1.356(15) . ?
C11' H11' 0.9300 . ?
C11' C12' 1.397(14) . ?
C12' H12' 0.9300 . ?
C13' H13C 0.9700 . ?
C13' H13D 0.9700 . ?
C13' C15' 1.520(12) . ?
C13' P1' 1.840(9) . ?
C14' C15' 1.402(11) . ?
C14' C19' 1.393(11) . ?
C14' Pd1' 1.984(7) . ?
C15' C16' 1.402(13) . ?
C16' H16' 0.9300 . ?
C16' C17' 1.368(15) . ?
C17' H17' 0.9300 . ?
C17' C18' 1.400(14) . ?
C18' H18' 0.9300 . ?
C18' C19' 1.394(12) . ?
C19' C20' 1.483(12) . ?
C20' N1' 1.305(10) . ?
C20' N2' 1.338(10) . ?
C21' H21' 0.9800 . ?
C21' C22' 1.563(11) . ?
C21' C29' 1.513(12) . ?
C21' N2' 1.488(11) . ?
C22' H22' 0.9800 . ?
C22' C23' 1.505(12) . ?
C22' N1' 1.480(10) . ?
C23' C24' 1.377(12) . ?
C23' C28' 1.378(12) . ?
C24' H24' 0.9300 . ?
C24' C25' 1.379(14) . ?
C25' H25' 0.9300 . ?
C25' C26' 1.359(15) . ?
C26' H26' 0.9300 . ?
C26' C27' 1.367(16) . ?
C27' H27' 0.9300 . ?
C27' C28' 1.406(15) . ?
C28' H28' 0.9300 . ?
C29' C30' 1.386(14) . ?
C29' C34' 1.378(13) . ?
C30' H30' 0.9300 . ?
C30' C31' 1.389(16) . ?
C31' H31' 0.9300 . ?
C31' C32' 1.361(19) . ?
C32' H32' 0.9300 . ?
C32' C33' 1.35(2) . ?
C33' H33' 0.9300 . ?
C33' C34' 1.407(17) . ?
C34' H34' 0.9300 . ?
C35' C36' 1.395(13) . ?
C35' C40' 1.374(12) . ?
C35' N2' 1.428(11) . ?
C36' H36' 0.9300 . ?
C36' C37' 1.374(14) . ?
C37' H37' 0.9300 . ?
C37' C38' 1.378(16) . ?
C38' C39' 1.375(17) . ?
C38' C41' 1.513(14) . ?
C39' H39' 0.9300 . ?
C39' C40' 1.398(14) . ?
C40' H40' 0.9300 . ?
C41' H41D 0.9600 . ?
C41' H41E 0.9600 . ?
C41' H41F 0.9600 . ?
Cl1' Pd1' 2.374(2) . ?
N1' Pd1' 2.076(6) . ?
P1' Pd1' 2.2174(19) . ?

loop_
_geom_torsion_atom_site_label_1
_geom_torsion_atom_site_label_2
_geom_torsion_atom_site_label_3
_geom_torsion_atom_site_label_4
_geom_torsion
_geom_torsion_site_symmetry_1
_geom_torsion_site_symmetry_2
_geom_torsion_site_symmetry_3
_geom_torsion_site_symmetry_4
_geom_torsion_publ_flag
C1 C2 C3 C4 -1.1(17) . . . . ?
C2 C1 C6 C5 -1.2(16) . . . . ?
C2 C1 P1 C7 -102.1(8) . . . . ?
C2 C1 P1 C13 145.0(8) . . . . ?
C2 C1 P1 Pd1 20.8(9) . . . . ?
C2 C3 C4 C5 1.5(18) . . . . ?
C3 C4 C5 C6 -1.8(19) . . . . ?
C4 C5 C6 C1 1.7(18) . . . . ?
C6 C1 C2 C3 0.9(15) . . . . ?
C6 C1 P1 C7 71.3(9) . . . . ?
C6 C1 P1 C13 -41.5(9) . . . . ?
C6 C1 P1 Pd1 -165.8(7) . . . . ?
C7 C8 C9 C10 -1(2) . . . . ?
C8 C7 C12 C11 1.7(18) . . . . ?
C8 C7 P1 C1 83.6(9) . . . . ?
C8 C7 P1 C13 -162.7(9) . . . . ?
C8 C7 P1 Pd1 -50.5(9) . . . . ?
C8 C9 C10 C11 1(2) . . . . ?
C9 C10 C11 C12 0(2) . . . . ?
C10 C11 C12 C7 -1(2) . . . . ?
C12 C7 C8 C9 -1(2) . . . . ?
C12 C7 P1 C1 -96.7(9) . . . . ?
C12 C7 P1 C13 17.0(9) . . . . ?
C12 C7 P1 Pd1 129.2(8) . . . . ?
C13 C15 C16 C17 -179.3(9) . . . . ?
C14 C15 C16 C17 -0.9(14) . . . . ?
C14 C19 C20 N1 13.2(11) . . . . ?
C14 C19 C20 N2 -165.6(8) . . . . ?
C15 C13 P1 C1 -163.8(6) . . . . ?
C15 C13 P1 C7 86.4(6) . . . . ?
C15 C13 P1 Pd1 -27.9(6) . . . . ?
C15 C14 C19 C18 -0.7(13) . . . . ?
C15 C14 C19 C20 179.4(7) . . . . ?
C15 C16 C17 C18 0.2(16) . . . . ?
C16 C17 C18 C19 0.2(16) . . . . ?
C17 C18 C19 C14 0.0(14) . . . . ?
C17 C18 C19 C20 179.9(9) . . . . ?
C18 C19 C20 N1 -166.7(9) . . . . ?
C18 C19 C20 N2 14.5(15) . . . . ?
C19 C14 C15 C13 179.7(8) . . . . ?
C19 C14 C15 C16 1.2(12) . . . . ?
C19 C20 N1 C22 179.4(7) . . . . ?
C19 C20 N1 Pd1 -19.5(9) . . . . ?
C19 C20 N2 C21 167.4(8) . . . . ?
C19 C20 N2 C35 11.5(14) . . . . ?
C21 C22 C23 C24 -44.5(12) . . . . ?
C21 C22 C23 C28 137.7(9) . . . . ?
C21 C22 N1 C20 13.0(9) . . . . ?
C21 C22 N1 Pd1 -142.6(6) . . . . ?
C21 C29 C30 C31 -177.2(9) . . . . ?
C21 C29 C34 C33 178.2(10) . . . . ?
C22 C21 C29 C30 -53.2(11) . . . . ?
C22 C21 C29 C34 126.4(9) . . . . ?
C22 C21 N2 C20 18.1(8) . . . . ?
C22 C21 N2 C35 176.6(7) . . . . ?
C22 C23 C24 C25 179.5(10) . . . . ?
C22 C23 C28 C27 179.7(10) . . . . ?
C23 C22 N1 C20 -109.4(8) . . . . ?
C23 C22 N1 Pd1 95.0(8) . . . . ?
C23 C24 C25 C26 1(2) . . . . ?
C24 C23 C28 C27 1.8(16) . . . . ?
C24 C25 C26 C27 1(2) . . . . ?
C25 C26 C27 C28 -2(2) . . . . ?
C26 C27 C28 C23 0.5(18) . . . . ?
C28 C23 C24 C25 -2.6(17) . . . . ?
C29 C21 C22 C23 -140.1(7) . . . . ?
C29 C21 C22 N1 100.5(7) . . . . ?
C29 C21 N2 C20 -102.4(7) . . . . ?
C29 C21 N2 C35 56.1(9) . . . . ?
C29 C30 C31 C32 -2.7(17) . . . . ?
C30 C29 C34 C33 -2.1(15) . . . . ?
C30 C31 C32 C33 1.3(19) . . . . ?
C31 C32 C33 C34 0(2) . . . . ?
C32 C33 C34 C29 0.8(19) . . . . ?
C34 C29 C30 C31 3.1(15) . . . . ?
C35 C36 C37 C38 -2.8(17) . . . . ?
C36 C35 C40 C39 -0.3(15) . . . . ?
C36 C35 N2 C20 52.5(13) . . . . ?
C36 C35 N2 C21 -101.1(10) . . . . ?
C36 C37 C38 C39 3.5(17) . . . . ?
C36 C37 C38 C41 -175.2(11) . . . . ?
C37 C38 C39 C40 -2.7(18) . . . . ?
C38 C39 C40 C35 1.1(17) . . . . ?
C40 C35 C36 C37 1.1(15) . . . . ?
C40 C35 N2 C20 -132.4(9) . . . . ?
C40 C35 N2 C21 74.0(11) . . . . ?
C41 C38 C39 C40 176.0(11) . . . . ?
N1 C20 N2 C21 -11.4(9) . . . . ?
N1 C20 N2 C35 -167.3(8) . . . . ?
N1 C22 C23 C24 71.1(11) . . . . ?
N1 C22 C23 C28 -106.7(9) . . . . ?
N2 C20 N1 C22 -1.6(10) . . . . ?
N2 C20 N1 Pd1 159.5(5) . . . . ?
N2 C21 C22 C23 101.2(8) . . . . ?
N2 C21 C22 N1 -18.1(8) . . . . ?
N2 C21 C29 C30 59.9(10) . . . . ?
N2 C21 C29 C34 -120.5(9) . . . . ?
N2 C35 C36 C37 176.1(9) . . . . ?
N2 C35 C40 C39 -175.5(9) . . . . ?
P1 C1 C2 C3 174.5(8) . . . . ?
P1 C1 C6 C5 -174.7(9) . . . . ?
P1 C7 C8 C9 179.2(11) . . . . ?
P1 C7 C12 C11 -178.0(9) . . . . ?
P1 C13 C15 C14 20.3(9) . . . . ?
P1 C13 C15 C16 -161.2(7) . . . . ?
Pd1 C14 C15 C13 -1.2(11) . . . . ?
Pd1 C14 C15 C16 -179.8(7) . . . . ?
Pd1 C14 C19 C18 -179.9(7) . . . . ?
Pd1 C14 C19 C20 0.2(9) . . . . ?
C1' C2' C3' C4' -1(2) . . . . ?
C2' C1' C6' C5' -0.7(17) . . . . ?
C2' C1' P1' C7' -125.2(9) . . . . ?
C2' C1' P1' C13' 121.9(9) . . . . ?
C2' C1' P1' Pd1' 0.8(10) . . . . ?
C2' C3' C4' C5' 0(2) . . . . ?
C3' C4' C5' C6' 0(2) . . . . ?
C4' C5' C6' C1' 0(2) . . . . ?
C6' C1' C2' C3' 1.4(19) . . . . ?
C6' C1' P1' C7' 54.7(9) . . . . ?
C6' C1' P1' C13' -58.1(9) . . . . ?
C6' C1' P1' Pd1' -179.3(7) . . . . ?
C7' C8' C9' C10' -0.1(16) . . . . ?
C8' C7' C12' C11' 2.7(15) . . . . ?
C8' C7' P1' C1' 77.4(7) . . . . ?
C8' C7' P1' C13' -169.5(7) . . . . ?
C8' C7' P1' Pd1' -57.9(7) . . . . ?
C8' C9' C10' C11' 1.0(16) . . . . ?
C9' C10' C11' C12' -0.1(17) . . . . ?
C10' C11' C12' C7' -1.8(17) . . . . ?
C12' C7' C8' C9' -1.8(14) . . . . ?
C12' C7' P1' C1' -102.1(8) . . . . ?
C12' C7' P1' C13' 10.9(9) . . . . ?
C12' C7' P1' Pd1' 122.5(7) . . . . ?
C13' C15' C16' C17' -178.2(9) . . . . ?
C14' C15' C16' C17' 0.4(13) . . . . ?
C14' C19' C20' N1' 11.6(10) . . . . ?
C14' C19' C20' N2' -166.8(8) . . . . ?
C15' C13' P1' C1' -162.9(6) . . . . ?
C15' C13' P1' C7' 85.4(6) . . . . ?
C15' C13' P1' Pd1' -29.5(6) . . . . ?
C15' C14' C19' C18' -2.6(12) . . . . ?
C15' C14' C19' C20' 179.4(7) . . . . ?
C15' C16' C17' C18' -0.1(15) . . . . ?
C16' C17' C18' C19' -1.5(15) . . . . ?
C17' C18' C19' C14' 2.8(13) . . . . ?
C17' C18' C19' C20' -179.5(8) . . . . ?
C18' C19' C20' N1' -166.2(8) . . . . ?
C18' C19' C20' N2' 15.4(14) . . . . ?
C19' C14' C15' C13' 179.6(7) . . . . ?
C19' C14' C15' C16' 1.0(12) . . . . ?
C19' C20' N1' C22' 176.9(6) . . . . ?
C19' C20' N1' Pd1' -19.0(8) . . . . ?
C19' C20' N2' C21' 168.8(8) . . . . ?
C19' C20' N2' C35' 3.3(14) . . . . ?
C21' C22' C23' C24' -34.4(11) . . . . ?
C21' C22' C23' C28' 148.4(8) . . . . ?
C21' C22' N1' C20' 15.6(8) . . . . ?
C21' C22' N1' Pd1' -143.7(6) . . . . ?
C21' C29' C30' C31' -179.2(10) . . . . ?
C21' C29' C34' C33' 179.5(10) . . . . ?
C22' C21' C29' C30' -61.4(11) . . . . ?
C22' C21' C29' C34' 118.1(9) . . . . ?
C22' C21' N2' C20' 18.0(8) . . . . ?
C22' C21' N2' C35' -175.1(7) . . . . ?
C22' C23' C24' C25' -177.4(9) . . . . ?
C22' C23' C28' C27' 177.3(10) . . . . ?
C23' C22' N1' C20' -107.5(7) . . . . ?
C23' C22' N1' Pd1' 93.3(8) . . . . ?
C23' C24' C25' C26' 0.9(16) . . . . ?
C24' C23' C28' C27' 0.0(16) . . . . ?
C24' C25' C26' C27' -1.5(18) . . . . ?
C25' C26' C27' C28' 1.3(19) . . . . ?
C26' C27' C28' C23' -0.5(19) . . . . ?
C28' C23' C24' C25' -0.2(14) . . . . ?
C29' C21' C22' C23' -138.9(7) . . . . ?
C29' C21' C22' N1' 101.3(8) . . . . ?
C29' C21' N2' C20' -104.7(8) . . . . ?
C29' C21' N2' C35' 62.3(10) . . . . ?
C29' C30' C31' C32' -0.5(19) . . . . ?
C30' C29' C34' C33' -1.1(15) . . . . ?
C30' C31' C32' C33' 0(2) . . . . ?
C31' C32' C33' C34' 1(2) . . . . ?
C32' C33' C34' C29' 0.1(19) . . . . ?
C34' C29' C30' C31' 1.3(16) . . . . ?
C35' C36' C37' C38' -1.5(18) . . . . ?
C36' C35' C40' C39' 0.0(16) . . . . ?
C36' C35' N2' C20' 58.4(13) . . . . ?
C36' C35' N2' C21' -105.7(10) . . . . ?
C36' C37' C38' C39' 1.2(19) . . . . ?
C36' C37' C38' C41' -177.9(14) . . . . ?
C37' C38' C39' C40' -0.3(19) . . . . ?
C38' C39' C40' C35' -0.3(18) . . . . ?
C40' C35' C36' C37' 0.9(16) . . . . ?
C40' C35' N2' C20' -122.7(10) . . . . ?
C40' C35' N2' C21' 73.2(11) . . . . ?
C41' C38' C39' C40' 178.9(14) . . . . ?
N1' C20' N2' C21' -9.5(10) . . . . ?
N1' C20' N2' C35' -175.1(8) . . . . ?
N1' C22' C23' C24' 81.3(9) . . . . ?
N1' C22' C23' C28' -95.9(9) . . . . ?
N2' C20' N1' C22' -4.5(9) . . . . ?
N2' C20' N1' Pd1' 159.6(6) . . . . ?
N2' C21' C22' C23' 100.4(7) . . . . ?
N2' C21' C22' N1' -19.4(7) . . . . ?
N2' C21' C29' C30' 52.8(11) . . . . ?
N2' C21' C29' C34' -127.7(9) . . . . ?
N2' C35' C36' C37' 179.8(10) . . . . ?
N2' C35' C40' C39' -178.9(10) . . . . ?
P1' C1' C2' C3' -178.6(11) . . . . ?
P1' C1' C6' C5' 179.3(9) . . . . ?
P1' C7' C8' C9' 178.7(8) . . . . ?
P1' C7' C12' C11' -177.7(8) . . . . ?
P1' C13' C15' C14' 22.6(9) . . . . ?
P1' C13' C15' C16' -158.8(7) . . . . ?
Pd1' C14' C15' C13' -3.3(10) . . . . ?
Pd1' C14' C15' C16' 178.0(6) . . . . ?
Pd1' C14' C19' C18' -179.9(6) . . . . ?
Pd1' C14' C19' C20' 2.2(9) . . . . ?
